data_1556877
loop_
_publ_author_name
'Xie, Jiaze'
'Boyn, Jan-Niklas'
'Filatov, Alexander S.'
'McNeece, Andrew J.'
'Mazziotti, David A.'
'Anderson, John S.'

_publ_section_title
;
 Redox, transmetalation, and stacking properties of
 tetrathiafulvalene-2,3,6,7-tetrathiolate bridged tin, nickel, and
 palladium compounds
;
_journal_issue 4
_journal_name_full 'Chemical Science'
_journal_page_first 1066
_journal_page_last 1078
_journal_paper_doi 10.1039/C9SC04381K
_journal_volume 11
_journal_year 2020
_chemical_formula_moiety 'C56 H64 Fe2 O2 S8 Sn2, 2(C32 H12 B F24)'
_chemical_formula_sum 'C120 H88 B2 F48 Fe2 O2 S8 Sn2'
_chemical_formula_weight 3101.08
_space_group_crystal_system monoclinic
_space_group_IT_number 14
_space_group_name_Hall '-P 2ybc'
_space_group_name_H-M_alt 'P 1 21/c 1'
_atom_sites_solution_hydrogens geom
_atom_sites_solution_primary dual
_atom_sites_solution_secondary difmap
_audit_creation_date 2019-08-01
_audit_creation_method
;
Olex2 1.2
(compiled 2018.05.29 svn.r3508 for OlexSys, GUI svn.r5506)
;
_audit_update_record
;
2019-08-29 deposited with the CCDC.	2019-12-04 downloaded from the CCDC.
;
_cell_angle_alpha 90
_cell_angle_beta 107.358(3)
_cell_angle_gamma 90
_cell_formula_units_Z 2
_cell_length_a 12.734(2)
_cell_length_b 31.568(5)
_cell_length_c 18.543(3)
_cell_measurement_reflns_used 9904
_cell_measurement_temperature 100(2)
_cell_measurement_theta_max 13.95
_cell_measurement_theta_min 2.30
_cell_volume 7115(2)
_computing_cell_refinement 'SAINT V8.38A (Bruker, 2016)'
_computing_data_collection 'APEX3 v.2015.9-0 (Bruker AXS Inc., 2015)'
_computing_data_reduction 'SAINT V8.38A (Bruker, 2016)'
_computing_molecular_graphics 'Olex2 (Dolomanov et al., 2009)'
_computing_publication_material 'Olex2 (Dolomanov et al., 2009)'
_computing_structure_refinement 'ShelXL (Sheldrick, 2015)'
_computing_structure_solution 'XT 2014/5 (Sheldrick, 2015a)'
_diffrn_ambient_temperature 100(2)
_diffrn_detector 'Pilatus1M(CdTe) pixel array detector'
_diffrn_detector_area_resol_mean 30
_diffrn_measured_fraction_theta_full 0.997
_diffrn_measured_fraction_theta_max 0.993
_diffrn_measurement_device_type 'three-circle diffractometer'
_diffrn_measurement_method 'phi rotation'
_diffrn_radiation_collimation '0.2 mm sinlge-pinhole'
_diffrn_radiation_monochromator 'Si(111) & Si(311)'
_diffrn_radiation_probe x-ray
_diffrn_radiation_type synchrotron
_diffrn_radiation_wavelength 0.41328
_diffrn_reflns_av_R_equivalents 0.1297
_diffrn_reflns_av_unetI/netI 0.0798
_diffrn_reflns_Laue_measured_fraction_full 0.997
_diffrn_reflns_Laue_measured_fraction_max 0.993
_diffrn_reflns_limit_h_max 15
_diffrn_reflns_limit_h_min -15
_diffrn_reflns_limit_k_max 37
_diffrn_reflns_limit_k_min -37
_diffrn_reflns_limit_l_max 22
_diffrn_reflns_limit_l_min -22
_diffrn_reflns_number 150144
_diffrn_reflns_point_group_measured_fraction_full 0.997
_diffrn_reflns_point_group_measured_fraction_max 0.993
_diffrn_reflns_theta_full 14.357
_diffrn_reflns_theta_max 14.380
_diffrn_reflns_theta_min 0.750
_diffrn_source synchrotron
_diffrn_source_type 'Insertion Device, Station 15 ID-B, APS, Argonne Nat'l Lab'
_diffrn_standards_number 0
_exptl_absorpt_coefficient_mu 0.562
_exptl_absorpt_correction_T_max 0.7438
_exptl_absorpt_correction_T_min 0.5786
_exptl_absorpt_correction_type multi-scan
_exptl_absorpt_process_details
;
SADABS-2016/2 (Bruker,2016/2) was used for absorption correction. 
wR2(int) was 0.1262 before and 0.0804 after correction. 
The Ratio of minimum to maximum transmission is 0.7779. 
;
_exptl_crystal_colour violet
_exptl_crystal_colour_primary violet
_exptl_crystal_density_diffrn 1.448
_exptl_crystal_description block
_exptl_crystal_F_000 3092
_exptl_crystal_size_max 0.001
_exptl_crystal_size_mid 0.001
_exptl_crystal_size_min 0.001
_refine_diff_density_max 1.074
_refine_diff_density_min -0.742
_refine_diff_density_rms 0.077
_refine_ls_extinction_method none
_refine_ls_goodness_of_fit_ref 1.028
_refine_ls_hydrogen_treatment constr
_refine_ls_matrix_type full
_refine_ls_number_parameters 991
_refine_ls_number_reflns 12839
_refine_ls_number_restraints 728
_refine_ls_restrained_S_all 1.003
_refine_ls_R_factor_all 0.1035
_refine_ls_R_factor_gt 0.0678
_refine_ls_shift/su_max 0.001
_refine_ls_shift/su_mean 0.000
_refine_ls_structure_factor_coef Fsqd
_refine_ls_weighting_details 'w=1/[\s^2^(Fo^2^)+(0.0740P)^2^+14.7827P] where P=(Fo^2^+2Fc^2^)/3'
_refine_ls_weighting_scheme calc
_refine_ls_wR_factor_gt 0.1719
_refine_ls_wR_factor_ref 0.1966
_reflns_Friedel_coverage 0.000
_reflns_number_gt 8348
_reflns_number_total 12839
_reflns_threshold_expression 'I > 2\s(I)'
_cod_data_source_file c9sc04381k2.cif
_cod_data_source_block 1
_cod_depositor_comments
;Adding full bibliography for 1556876--1556883.cif.

 Adding full bibliography for 1556876--1556883.cif.
;
_cod_original_cell_volume 7114(2)
_cod_database_code 1556877
_shelx_shelxl_version_number 2018/3
_shelx_space_group_comment
;
The symmetry employed for this shelxl refinement is uniquely defined
by the following loop, which should always be used as a source of
symmetry information in preference to the above space-group names.
They are only intended as comments.
;
_shelx_estimated_absorpt_t_max 0.999
_shelx_estimated_absorpt_t_min 0.999
_olex2_refinement_description
;
1. Fixed Uiso
 At 1.2 times of:
  All C(H) groups, All C(H,H) groups
 At 1.5 times of:
  All C(H,H,H) groups
2. Restrained distances
 C22-C21 \\sim C23-C22 \\sim C23-C24 \\sim C20-C24 \\sim C20-C21
 with sigma of 0.02
 C23A-C24A \\sim C24A-C20A \\sim C23A-C22A \\sim C20A-C21A \\sim C22A-C21A
 with sigma of 0.02
3. Restrained planarity
 C20, C21, C22, C23, C24
 with sigma of 0.1
 C20A, C21A, C22A, C23A, C24A
 with sigma of 0.1
4. Uiso/Uaniso restraints and constraints
O1 \\sim C12 \\sim C19 \\sim C18 \\sim C17 \\sim C16 \\sim C15 \\sim C14 \\sim
C20 \\sim C21 \\sim C22 \\sim C23 \\sim C24 \\sim C25 \\sim C26 \\sim C27 \\sim
C28 \\sim C29 \\sim Fe1: within 2A with sigma of 0.04 and sigma for terminal
atoms of 0.08
Fe1A \\sim O1A \\sim C12A \\sim C14A \\sim C15A \\sim C16A \\sim C17A \\sim
C18A \\sim C19A \\sim C20A \\sim C21A \\sim C22A \\sim C23A \\sim C24A \\sim
C25A \\sim C26A \\sim C27A \\sim C28A \\sim C29A: within 2A with sigma of 0.04
and sigma for terminal atoms of 0.08
Uanis(Fe1A) = Uanis(Fe1)
Uanis(O1A) = Uanis(O1)
5. Rigid body (RIGU) restrains
 O1, C12, C19, C18, C17, C16, C15, C14, C20, C21, C22, C23, C24, C25, C26, C27,
  C28, C29, Fe1
 with sigma for 1-2 distances of 0.004 and sigma for 1-3 distances of 0.004
 Fe1A, O1A, C12A, C14A, C15A, C16A, C17A, C18A, C19A, C20A, C21A, C22A, C23A,
 C24A, C25A, C26A, C27A, C28A, C29A
 with sigma for 1-2 distances of 0.004 and sigma for 1-3 distances of 0.004
6. Others
 Sof(Fe1A)=Sof(O1A)=Sof(C12A)=Sof(C14A)=Sof(H14A)=Sof(C15A)=Sof(H15A)=
 Sof(C16A)=Sof(H16A)=Sof(C17A)=Sof(H17A)=Sof(C18A)=Sof(H18A)=Sof(C19A)=
 Sof(C20A)=Sof(H20A)=Sof(C21A)=Sof(H21A)=Sof(C22A)=Sof(H22A)=Sof(C23A)=
 Sof(H23A)=Sof(C24A)=Sof(C25A)=Sof(H25A)=Sof(C26A)=Sof(H26A)=Sof(C27A)=
 Sof(H27A)=Sof(C28A)=Sof(H28A)=Sof(C29A)=Sof(H29A)=1-FVAR(1)
 Sof(Fe1)=Sof(O1)=Sof(C12)=Sof(C19)=Sof(C18)=Sof(H18)=Sof(C17)=Sof(H17)=
 Sof(C16)=Sof(H16)=Sof(C15)=Sof(H15)=Sof(C14)=Sof(H14)=Sof(C20)=Sof(C21)=
 Sof(H21)=Sof(C22)=Sof(H22)=Sof(C23)=Sof(H23)=Sof(C24)=Sof(H24)=Sof(C25)=
 Sof(H25)=Sof(C26)=Sof(H26)=Sof(C27)=Sof(H27)=Sof(C28)=Sof(H28)=Sof(C29)=
 Sof(H29)=FVAR(1)
7.a Ternary CH refined with riding coordinates:
 C24(H24), C20A(H20A), C21A(H21A)
7.b Secondary CH2 refined with riding coordinates:
 C1(H1A,H1B), C2(H2A,H2B), C3(H3A,H3B), C5(H5A,H5B), C6(H6A,H6B), C7(H7A,H7B)
7.c Aromatic/amide H refined with riding coordinates:
 C31(H31), C33(H33), C35(H35), C39(H39), C41(H41), C43(H43), C47(H47),
 C49(H49), C51(H51), C55(H55), C57(H57), C59(H59), C18(H18), C17(H17), C16(H16),
  C15(H15), C14(H14), C21(H21), C22(H22), C23(H23), C25(H25), C26(H26),
 C27(H27), C28(H28), C29(H29), C14A(H14A), C15A(H15A), C16A(H16A), C17A(H17A),
 C18A(H18A), C22A(H22A), C23A(H23A), C25A(H25A), C26A(H26A), C27A(H27A),
 C28A(H28A), C29A(H29A)
7.d Idealised Me refined as rotating group:
 C4(H4A,H4B,H4C), C8(H8A,H8B,H8C)
;
_olex2_submission_special_instructions 'No special instructions were received'

loop_
_space_group_symop_operation_xyz
'x, y, z'
'-x, y+1/2, -z+1/2'
'-x, -y, -z'
'x, -y-1/2, z-1/2'

loop_
_atom_site_label
_atom_site_type_symbol
_atom_site_fract_x
_atom_site_fract_y
_atom_site_fract_z
_atom_site_U_iso_or_equiv
_atom_site_adp_type
_atom_site_occupancy
_atom_site_site_symmetry_order
_atom_site_calc_flag
_atom_site_refinement_flags_posn
_atom_site_refinement_flags_adp
_atom_site_refinement_flags_occupancy
_atom_site_disorder_assembly
_atom_site_disorder_group
Sn1 Sn 0.64755(4) 0.66538(2) 1.20215(3) 0.06621(18) Uani 1 1 d . . . . .
Fe1 Fe 0.3831(16) 0.8091(6) 1.0540(13) 0.0629(17) Uani 0.559(7) 1 d . U P A 1
Fe1A Fe 0.399(2) 0.8039(8) 1.0536(17) 0.0629(17) Uani 0.441(7) 1 d . U P A 2
S1 S 0.53294(14) 0.64868(4) 1.07173(10) 0.0638(4) Uani 1 1 d . . . . .
S2 S 0.66336(16) 0.58509(5) 1.22321(11) 0.0766(5) Uani 1 1 d . . . . .
S3 S 0.48429(11) 0.56805(4) 0.98917(9) 0.0506(3) Uani 1 1 d . . . . .
S4 S 0.59158(13) 0.51569(4) 1.11475(9) 0.0575(4) Uani 1 1 d . . . . .
C1 C 0.5597(7) 0.6805(3) 1.2810(5) 0.088(2) Uani 1 1 d . . . . .
H1A H 0.585471 0.708373 1.304097 0.106 Uiso 1 1 calc R . . . .
H1B H 0.480555 0.683289 1.253094 0.106 Uiso 1 1 calc R . . . .
C2 C 0.5723(8) 0.6486(4) 1.3430(6) 0.117(3) Uani 1 1 d . . . . .
H2A H 0.551153 0.620218 1.320804 0.140 Uiso 1 1 calc R . . . .
H2B H 0.522965 0.656084 1.373425 0.140 Uiso 1 1 calc R . . . .
C3 C 0.6952(10) 0.6478(5) 1.3951(6) 0.149(5) Uani 1 1 d . . . . .
H3A H 0.744552 0.637913 1.366203 0.179 Uiso 1 1 calc R . . . .
H3B H 0.718758 0.676544 1.414855 0.179 Uiso 1 1 calc R . . . .
C4 C 0.6992(16) 0.6178(7) 1.4591(10) 0.260(11) Uani 1 1 d . . . . .
H4A H 0.683001 0.588947 1.439233 0.389 Uiso 1 1 calc GR . . . .
H4B H 0.644432 0.626319 1.483879 0.389 Uiso 1 1 calc GR . . . .
H4C H 0.772687 0.618479 1.495882 0.389 Uiso 1 1 calc GR . . . .
C5 C 0.8128(6) 0.6765(2) 1.2023(5) 0.078(2) Uani 1 1 d . . . . .
H5A H 0.826342 0.707361 1.200611 0.094 Uiso 1 1 calc R . . . .
H5B H 0.864891 0.664845 1.248823 0.094 Uiso 1 1 calc R . . . .
C6 C 0.8298(7) 0.6544(3) 1.1310(5) 0.098(3) Uani 1 1 d . . . . .
H6A H 0.814735 0.623727 1.133409 0.118 Uiso 1 1 calc R . . . .
H6B H 0.775521 0.665923 1.085271 0.118 Uiso 1 1 calc R . . . .
C7 C 0.9400(7) 0.6597(3) 1.1236(6) 0.109(3) Uani 1 1 d . . . . .
H7A H 0.994194 0.647544 1.168720 0.130 Uiso 1 1 calc R . . . .
H7B H 0.955766 0.690368 1.122307 0.130 Uiso 1 1 calc R . . . .
C8 C 0.9549(7) 0.6388(3) 1.0529(6) 0.098(3) Uani 1 1 d . . . . .
H8A H 0.898061 0.649132 1.008115 0.148 Uiso 1 1 calc GR . . . .
H8B H 0.948335 0.607994 1.056596 0.148 Uiso 1 1 calc GR . . . .
H8C H 1.027724 0.645851 1.048629 0.148 Uiso 1 1 calc GR . . . .
C9 C 0.5455(4) 0.59421(16) 1.0717(3) 0.0508(13) Uani 1 1 d . . . . .
C10 C 0.5985(5) 0.56889(18) 1.1326(4) 0.0571(14) Uani 1 1 d . . . . .
C11 C 0.5167(4) 0.51829(15) 1.0223(3) 0.0457(12) Uani 1 1 d . . . . .
C30 C 0.2056(4) 0.59676(15) 0.9169(3) 0.0419(11) Uani 1 1 d . . . . .
C31 C 0.1869(4) 0.55297(16) 0.9186(3) 0.0466(12) Uani 1 1 d . . . . .
H31 H 0.164820 0.537700 0.872375 0.056 Uiso 1 1 calc R . . . .
C32 C 0.1998(5) 0.53138(17) 0.9858(4) 0.0566(15) Uani 1 1 d . . . . .
C33 C 0.2299(5) 0.55224(18) 1.0534(4) 0.0574(15) Uani 1 1 d . . . . .
H33 H 0.237751 0.537286 1.099138 0.069 Uiso 1 1 calc R . . . .
C34 C 0.2486(5) 0.59515(18) 1.0543(3) 0.0544(14) Uani 1 1 d . . . . .
C35 C 0.2369(4) 0.61699(16) 0.9870(3) 0.0471(13) Uani 1 1 d . . . . .
H35 H 0.250701 0.646606 0.988866 0.057 Uiso 1 1 calc R . . . .
C36 C 0.2802(6) 0.6175(2) 1.1294(4) 0.0674(17) Uani 1 1 d . . . . .
C37 C 0.1773(7) 0.4848(2) 0.9857(5) 0.0742(19) Uani 1 1 d . . . . .
C38 C 0.1013(4) 0.60106(16) 0.7673(3) 0.0464(12) Uani 1 1 d . . . . .
C39 C -0.0001(4) 0.58905(18) 0.7756(4) 0.0529(14) Uani 1 1 d . . . . .
H39 H -0.009670 0.589967 0.824443 0.063 Uiso 1 1 calc R . . . .
C40 C -0.0873(4) 0.5758(2) 0.7149(4) 0.0677(18) Uani 1 1 d . . . . .
C41 C -0.0778(5) 0.5739(3) 0.6431(4) 0.082(2) Uani 1 1 d . . . . .
H41 H -0.137833 0.564954 0.601727 0.098 Uiso 1 1 calc R . . . .
C42 C 0.0218(5) 0.5853(2) 0.6327(4) 0.0731(18) Uani 1 1 d . . . . .
C43 C 0.1083(4) 0.5993(2) 0.6934(4) 0.0597(15) Uani 1 1 d . . . . .
H43 H 0.174631 0.608033 0.684337 0.072 Uiso 1 1 calc R . . . .
C44 C 0.0363(7) 0.5843(5) 0.5561(5) 0.113(4) Uani 1 1 d . . . . .
C45 C -0.1941(6) 0.5649(4) 0.7269(5) 0.094(3) Uani 1 1 d . . . . .
C46 C 0.1608(4) 0.67095(16) 0.8360(3) 0.0460(12) Uani 1 1 d . . . . .
C47 C 0.0842(4) 0.68590(17) 0.8707(4) 0.0546(14) Uani 1 1 d . . . . .
H47 H 0.059246 0.667117 0.902103 0.066 Uiso 1 1 calc R . . . .
C48 C 0.0432(5) 0.72670(18) 0.8613(4) 0.0595(15) Uani 1 1 d . . . . .
C49 C 0.0782(4) 0.75560(18) 0.8170(4) 0.0588(15) Uani 1 1 d . . . . .
H49 H 0.050611 0.783753 0.810543 0.071 Uiso 1 1 calc R . . . .
C50 C 0.1544(4) 0.74206(16) 0.7828(3) 0.0478(12) Uani 1 1 d . . . . .
C51 C 0.1931(4) 0.70089(16) 0.7910(3) 0.0460(12) Uani 1 1 d . . . . .
H51 H 0.243748 0.692542 0.765017 0.055 Uiso 1 1 calc R . . . .
C52 C -0.0380(7) 0.7405(2) 0.9002(6) 0.091(3) Uani 1 1 d . . . . .
C53 C 0.1983(5) 0.77218(18) 0.7368(4) 0.0601(16) Uani 1 1 d . . . . .
C54 C 0.3210(4) 0.61628(15) 0.8269(3) 0.0431(12) Uani 1 1 d . . . . .
C55 C 0.3514(4) 0.58150(16) 0.7911(3) 0.0454(12) Uani 1 1 d . . . . .
H55 H 0.298040 0.560386 0.769778 0.054 Uiso 1 1 calc R . . . .
C56 C 0.4571(4) 0.57679(17) 0.7857(3) 0.0495(13) Uani 1 1 d . . . . .
C57 C 0.5367(4) 0.60680(18) 0.8140(4) 0.0555(14) Uani 1 1 d . . . . .
H57 H 0.608779 0.603481 0.809820 0.067 Uiso 1 1 calc R . . . .
C58 C 0.5089(4) 0.64198(17) 0.8487(3) 0.0482(12) Uani 1 1 d . . . . .
C59 C 0.4045(4) 0.64657(16) 0.8567(3) 0.0438(12) Uani 1 1 d . . . . .
H59 H 0.388864 0.670541 0.882703 0.053 Uiso 1 1 calc R . . . .
C60 C 0.5945(4) 0.6754(2) 0.8769(4) 0.0582(15) Uani 1 1 d . . . . .
C61 C 0.4863(5) 0.53919(19) 0.7452(4) 0.0642(17) Uani 1 1 d . . . . .
B1 B 0.1981(4) 0.62149(18) 0.8382(4) 0.0424(13) Uani 1 1 d . . . . .
F1 F -0.2389(5) 0.5942(2) 0.7507(6) 0.202(4) Uani 1 1 d . . . . .
F2 F -0.1848(5) 0.5352(3) 0.7779(5) 0.173(3) Uani 1 1 d . . . . .
F3 F -0.2648(5) 0.5485(3) 0.6709(4) 0.214(5) Uani 1 1 d . . . . .
F4 F -0.0388(5) 0.5622(3) 0.5069(3) 0.167(3) Uani 1 1 d . . . . .
F5 F 0.0338(7) 0.6229(3) 0.5269(4) 0.165(3) Uani 1 1 d . . . . .
F6 F 0.1303(5) 0.5692(3) 0.5548(3) 0.180(4) Uani 1 1 d . . . . .
F7 F 0.1521(8) 0.46744(15) 0.9197(4) 0.178(4) Uani 1 1 d . . . . .
F8 F 0.1061(4) 0.47439(13) 1.0195(4) 0.1175(19) Uani 1 1 d . . . . .
F9 F 0.2669(4) 0.46314(13) 1.0222(4) 0.122(2) Uani 1 1 d . . . . .
F10 F 0.2069(4) 0.61031(14) 1.1665(2) 0.0901(12) Uani 1 1 d . . . . .
F11 F 0.2871(4) 0.65963(12) 1.1233(2) 0.0801(11) Uani 1 1 d . . . . .
F12 F 0.3773(3) 0.60452(13) 1.1744(2) 0.0825(11) Uani 1 1 d . . . . .
F13 F 0.3081(3) 0.77150(13) 0.7553(3) 0.0877(12) Uani 1 1 d . . . . .
F14 F 0.1628(3) 0.76305(14) 0.6631(2) 0.0833(11) Uani 1 1 d . . . . .
F15 F 0.1730(4) 0.81227(12) 0.7444(3) 0.1000(15) Uani 1 1 d . . . . .
F16 F -0.1197(5) 0.7164(2) 0.8908(5) 0.170(3) Uani 1 1 d . . . . .
F17 F 0.0030(5) 0.7363(2) 0.9764(4) 0.145(2) Uani 1 1 d . . . . .
F18 F -0.0627(5) 0.77993(16) 0.8948(4) 0.154(3) Uani 1 1 d . . . . .
F19 F 0.4047(3) 0.51164(10) 0.7211(2) 0.0684(10) Uani 1 1 d . . . . .
F20 F 0.5170(3) 0.55101(12) 0.6849(3) 0.0835(12) Uani 1 1 d . . . . .
F21 F 0.5724(3) 0.51759(12) 0.7892(3) 0.0835(12) Uani 1 1 d . . . . .
F22 F 0.6384(4) 0.68833(16) 0.8250(2) 0.1014(16) Uani 1 1 d . . . . .
F23 F 0.6790(3) 0.66178(16) 0.9326(3) 0.1067(16) Uani 1 1 d . . . . .
F24 F 0.5590(3) 0.70891(14) 0.9040(3) 0.1080(17) Uani 1 1 d . . . . .
O1 O 0.571(3) 0.7309(9) 1.1603(17) 0.066(4) Uani 0.559(7) 1 d . U P A 1
C12 C 0.5879(9) 0.7685(3) 1.1404(7) 0.059(3) Uani 0.559(7) 1 d . U P A 1
C19 C 0.692(2) 0.7780(10) 1.1247(15) 0.060(4) Uani 0.559(7) 1 d . U P A 1
C18 C 0.7665(14) 0.8079(5) 1.1661(10) 0.071(4) Uani 0.559(7) 1 d . U P A 1
H18 H 0.745624 0.824639 1.202059 0.086 Uiso 0.559(7) 1 calc R . P A 1
C17 C 0.8700(18) 0.8144(7) 1.1573(13) 0.088(5) Uani 0.559(7) 1 d . U P A 1
H17 H 0.921945 0.833458 1.188190 0.105 Uiso 0.559(7) 1 calc R . P A 1
C16 C 0.8916(17) 0.7914(7) 1.1014(14) 0.088(5) Uani 0.559(7) 1 d . U P A 1
H16 H 0.960908 0.795218 1.092813 0.105 Uiso 0.559(7) 1 calc R . P A 1
C15 C 0.8175(14) 0.7621(5) 1.0551(9) 0.081(3) Uani 0.559(7) 1 d . U P A 1
H15 H 0.835391 0.747822 1.015251 0.097 Uiso 0.559(7) 1 calc R . P A 1
C14 C 0.7210(12) 0.7550(5) 1.0689(9) 0.071(3) Uani 0.559(7) 1 d . U P A 1
H14 H 0.672183 0.734170 1.040410 0.085 Uiso 0.559(7) 1 calc R . P A 1
C20 C 0.5132(9) 0.8019(3) 1.1435(6) 0.062(3) Uani 0.559(7) 1 d D U P A 1
C21 C 0.4154(10) 0.7951(5) 1.1641(7) 0.071(3) Uani 0.559(7) 1 d D U P A 1
H21 H 0.396163 0.769951 1.185270 0.085 Uiso 0.559(7) 1 calc R . P A 1
C22 C 0.3520(15) 0.8328(5) 1.1474(9) 0.078(4) Uani 0.559(7) 1 d D U P A 1
H22 H 0.282599 0.837156 1.155515 0.093 Uiso 0.559(7) 1 calc R . P A 1
C23 C 0.4088(12) 0.8625(5) 1.1169(9) 0.079(3) Uani 0.559(7) 1 d D U P A 1
H23 H 0.385799 0.890705 1.102207 0.095 Uiso 0.559(7) 1 calc R . P A 1
C24 C 0.5063(11) 0.8431(3) 1.1119(8) 0.069(3) Uani 0.559(7) 1 d D U P A 1
H24 H 0.562752 0.856638 1.091739 0.082 Uiso 0.559(7) 1 calc R . P A 1
C25 C 0.359(2) 0.7529(8) 0.9880(13) 0.104(5) Uani 0.559(7) 1 d . U P A 1
H25 H 0.395261 0.726562 1.002821 0.124 Uiso 0.559(7) 1 calc R . P A 1
C26 C 0.2620(18) 0.7647(7) 1.0007(11) 0.125(5) Uani 0.559(7) 1 d . U P A 1
H26 H 0.220333 0.748490 1.025629 0.150 Uiso 0.559(7) 1 calc R . P A 1
C27 C 0.2355(14) 0.8067(7) 0.9687(10) 0.121(5) Uani 0.559(7) 1 d . U P A 1
H27 H 0.173350 0.823996 0.965760 0.145 Uiso 0.559(7) 1 calc R . P A 1
C28 C 0.3315(16) 0.8152(6) 0.9420(9) 0.099(4) Uani 0.559(7) 1 d . U P A 1
H28 H 0.345964 0.840728 0.919751 0.119 Uiso 0.559(7) 1 calc R . P A 1
C29 C 0.3922(19) 0.7817(8) 0.9543(14) 0.094(5) Uani 0.559(7) 1 d . U P A 1
H29 H 0.456828 0.779173 0.938998 0.113 Uiso 0.559(7) 1 calc R . P A 1
O1A O 0.586(3) 0.7300(12) 1.144(2) 0.066(4) Uani 0.441(7) 1 d . U P A 2
C12A C 0.6018(12) 0.7531(5) 1.1035(9) 0.058(3) Uani 0.441(7) 1 d . U P A 2
C14A C 0.7496(15) 0.7779(6) 1.0532(10) 0.070(4) Uani 0.441(7) 1 d . U P A 2
H14A H 0.707622 0.767544 1.005183 0.084 Uiso 0.441(7) 1 calc R . P A 2
C15A C 0.8575(17) 0.7948(9) 1.0622(14) 0.083(6) Uani 0.441(7) 1 d . U P A 2
H15A H 0.889757 0.794745 1.022174 0.099 Uiso 0.441(7) 1 calc R . P A 2
C16A C 0.9110(19) 0.8110(8) 1.1319(15) 0.085(5) Uani 0.441(7) 1 d . U P A 2
H16A H 0.979089 0.825339 1.139551 0.102 Uiso 0.441(7) 1 calc R . P A 2
C17A C 0.8672(19) 0.8069(7) 1.1909(13) 0.077(5) Uani 0.441(7) 1 d . U P A 2
H17A H 0.909993 0.816368 1.239347 0.092 Uiso 0.441(7) 1 calc R . P A 2
C18A C 0.7670(17) 0.7901(6) 1.1843(12) 0.063(4) Uani 0.441(7) 1 d . U P A 2
H18A H 0.738959 0.787673 1.226183 0.076 Uiso 0.441(7) 1 calc R . P A 2
C19A C 0.707(3) 0.7764(13) 1.111(2) 0.061(5) Uani 0.441(7) 1 d . U P A 2
C20A C 0.4008(12) 0.7427(6) 1.0376(12) 0.085(4) Uani 0.441(7) 1 d D U P A 2
H20A H 0.385754 0.720224 1.071244 0.102 Uiso 0.441(7) 1 calc R . P A 2
C21A C 0.321(2) 0.7631(8) 0.9760(14) 0.097(6) Uani 0.441(7) 1 d D U P A 2
H21A H 0.239895 0.757689 0.959760 0.117 Uiso 0.441(7) 1 calc R . P A 2
C22A C 0.3777(16) 0.7936(9) 0.9425(18) 0.087(6) Uani 0.441(7) 1 d D U P A 2
H22A H 0.344471 0.811577 0.900775 0.105 Uiso 0.441(7) 1 calc R . P A 2
C23A C 0.4938(13) 0.7920(5) 0.9837(7) 0.073(4) Uani 0.441(7) 1 d D U P A 2
H23A H 0.550369 0.808593 0.974137 0.087 Uiso 0.441(7) 1 calc R . P A 2
C24A C 0.5073(11) 0.7604(4) 1.0417(8) 0.066(3) Uani 0.441(7) 1 d D U P A 2
C25A C 0.3189(17) 0.8603(6) 1.0637(12) 0.093(5) Uani 0.441(7) 1 d . U P A 2
H25A H 0.264115 0.874235 1.024709 0.112 Uiso 0.441(7) 1 calc R . P A 2
C26A C 0.2993(18) 0.8290(7) 1.1105(12) 0.083(4) Uani 0.441(7) 1 d . U P A 2
H26A H 0.228864 0.817839 1.107555 0.099 Uiso 0.441(7) 1 calc R . P A 2
C27A C 0.3933(18) 0.8168(7) 1.1602(12) 0.068(4) Uani 0.441(7) 1 d . U P A 2
H27A H 0.402801 0.795458 1.197632 0.082 Uiso 0.441(7) 1 calc R . P A 2
C28A C 0.4811(18) 0.8439(6) 1.1447(11) 0.073(4) Uani 0.441(7) 1 d . U P A 2
H28A H 0.557163 0.844439 1.171914 0.088 Uiso 0.441(7) 1 calc R . P A 2
C29A C 0.4268(19) 0.8678(6) 1.0819(12) 0.086(5) Uani 0.441(7) 1 d . U P A 2
H29A H 0.461146 0.886656 1.055936 0.104 Uiso 0.441(7) 1 calc R . P A 2

loop_
_atom_site_aniso_label
_atom_site_aniso_U_11
_atom_site_aniso_U_22
_atom_site_aniso_U_33
_atom_site_aniso_U_23
_atom_site_aniso_U_13
_atom_site_aniso_U_12
Sn1 0.0672(3) 0.0495(3) 0.0795(4) -0.0136(2) 0.0182(2) -0.0042(2)
Fe1 0.072(5) 0.056(4) 0.0647(7) 0.001(2) 0.027(3) 0.009(3)
Fe1A 0.072(5) 0.056(4) 0.0647(7) 0.001(2) 0.027(3) 0.009(3)
S1 0.0732(10) 0.0356(7) 0.0788(11) -0.0050(7) 0.0170(8) -0.0009(7)
S2 0.0932(13) 0.0513(9) 0.0721(12) -0.0056(8) 0.0046(10) -0.0063(8)
S3 0.0509(8) 0.0347(6) 0.0658(9) -0.0019(6) 0.0169(7) 0.0041(5)
S4 0.0614(9) 0.0384(7) 0.0693(10) 0.0003(7) 0.0144(7) 0.0033(6)
C1 0.091(5) 0.084(5) 0.093(6) -0.015(4) 0.030(4) 0.014(4)
C2 0.110(7) 0.148(9) 0.107(7) 0.015(7) 0.057(6) 0.037(6)
C3 0.133(9) 0.207(13) 0.094(8) 0.004(8) 0.014(7) 0.060(9)
C4 0.24(2) 0.39(3) 0.159(15) 0.113(18) 0.067(14) 0.13(2)
C5 0.078(5) 0.055(4) 0.098(6) -0.008(4) 0.020(4) 0.009(3)
C6 0.070(5) 0.111(6) 0.113(7) 0.002(5) 0.026(5) 0.012(4)
C7 0.079(5) 0.111(7) 0.130(8) 0.011(6) 0.024(5) 0.019(5)
C8 0.087(6) 0.092(6) 0.132(8) 0.011(5) 0.058(5) 0.014(4)
C9 0.051(3) 0.037(3) 0.064(4) -0.006(2) 0.016(3) -0.003(2)
C10 0.058(3) 0.049(3) 0.065(4) -0.010(3) 0.019(3) -0.006(3)
C11 0.040(3) 0.039(2) 0.060(3) -0.004(2) 0.018(2) 0.005(2)
C30 0.028(2) 0.043(3) 0.058(3) -0.001(2) 0.018(2) 0.001(2)
C31 0.044(3) 0.041(3) 0.060(3) -0.001(2) 0.025(2) -0.002(2)
C32 0.055(3) 0.044(3) 0.076(4) 0.006(3) 0.028(3) 0.001(2)
C33 0.058(3) 0.054(3) 0.069(4) 0.011(3) 0.031(3) 0.008(3)
C34 0.053(3) 0.054(3) 0.063(4) 0.000(3) 0.029(3) 0.007(3)
C35 0.043(3) 0.038(3) 0.068(4) -0.001(3) 0.028(3) 0.000(2)
C36 0.072(4) 0.068(4) 0.071(4) 0.001(3) 0.036(4) 0.006(3)
C37 0.092(5) 0.045(3) 0.094(6) 0.004(4) 0.040(4) -0.005(3)
C38 0.035(3) 0.047(3) 0.063(4) 0.003(2) 0.024(2) 0.009(2)
C39 0.037(3) 0.060(3) 0.067(4) -0.003(3) 0.025(3) 0.001(2)
C40 0.034(3) 0.091(5) 0.085(5) -0.013(4) 0.028(3) -0.012(3)
C41 0.039(3) 0.123(6) 0.082(5) -0.022(4) 0.016(3) -0.012(4)
C42 0.049(3) 0.104(5) 0.073(5) -0.008(4) 0.028(3) 0.000(3)
C43 0.032(3) 0.076(4) 0.075(4) -0.008(3) 0.023(3) -0.005(3)
C44 0.064(5) 0.217(12) 0.062(6) -0.020(7) 0.025(4) -0.016(6)
C45 0.038(4) 0.157(8) 0.093(6) -0.014(6) 0.027(4) -0.015(5)
C46 0.033(2) 0.044(3) 0.066(4) 0.003(2) 0.022(2) 0.004(2)
C47 0.045(3) 0.043(3) 0.086(4) 0.012(3) 0.035(3) 0.008(2)
C48 0.045(3) 0.050(3) 0.094(5) 0.006(3) 0.036(3) 0.009(2)
C49 0.044(3) 0.046(3) 0.089(5) 0.010(3) 0.024(3) 0.013(2)
C50 0.040(3) 0.045(3) 0.057(3) 0.008(2) 0.013(2) 0.002(2)
C51 0.037(3) 0.049(3) 0.053(3) 0.005(2) 0.016(2) 0.001(2)
C52 0.087(6) 0.075(5) 0.138(8) 0.026(5) 0.077(6) 0.033(4)
C53 0.067(4) 0.051(3) 0.069(5) 0.017(3) 0.031(3) 0.016(3)
C54 0.039(3) 0.041(3) 0.055(3) 0.009(2) 0.022(2) 0.002(2)
C55 0.036(3) 0.043(3) 0.061(3) 0.004(2) 0.022(2) 0.000(2)
C56 0.041(3) 0.050(3) 0.062(4) 0.006(3) 0.024(3) 0.011(2)
C57 0.037(3) 0.061(3) 0.073(4) 0.003(3) 0.024(3) 0.002(2)
C58 0.035(3) 0.055(3) 0.058(3) 0.004(3) 0.018(2) 0.000(2)
C59 0.034(2) 0.045(3) 0.057(3) 0.002(2) 0.019(2) -0.003(2)
C60 0.035(3) 0.077(4) 0.065(4) -0.009(3) 0.018(3) -0.009(3)
C61 0.053(3) 0.056(3) 0.097(5) -0.004(3) 0.042(3) 0.001(3)
B1 0.030(3) 0.042(3) 0.061(4) 0.001(3) 0.022(3) 0.004(2)
F1 0.104(4) 0.167(6) 0.405(13) -0.092(7) 0.185(7) -0.037(4)
F2 0.080(4) 0.244(9) 0.213(8) 0.053(7) 0.070(4) -0.044(4)
F3 0.074(3) 0.423(14) 0.161(6) -0.114(7) 0.061(4) -0.114(6)
F4 0.124(5) 0.294(9) 0.088(4) -0.071(5) 0.038(3) -0.072(5)
F5 0.181(7) 0.246(9) 0.086(4) 0.008(5) 0.069(4) -0.025(6)
F6 0.101(4) 0.364(11) 0.091(4) -0.041(5) 0.053(3) 0.040(5)
F7 0.354(11) 0.058(3) 0.118(5) -0.005(3) 0.062(6) -0.082(4)
F8 0.103(3) 0.059(2) 0.229(6) 0.021(3) 0.107(4) -0.004(2)
F9 0.093(3) 0.053(2) 0.233(7) 0.031(3) 0.069(4) 0.014(2)
F10 0.103(3) 0.106(3) 0.079(3) -0.010(2) 0.054(2) -0.006(2)
F11 0.106(3) 0.064(2) 0.077(3) -0.0140(19) 0.037(2) 0.001(2)
F12 0.081(3) 0.092(3) 0.069(3) -0.001(2) 0.014(2) 0.002(2)
F13 0.064(2) 0.090(3) 0.111(3) 0.038(2) 0.030(2) -0.013(2)
F14 0.084(3) 0.097(3) 0.072(3) 0.015(2) 0.029(2) -0.004(2)
F15 0.148(4) 0.052(2) 0.121(4) 0.031(2) 0.074(3) 0.020(2)
F16 0.095(4) 0.184(6) 0.285(9) -0.092(6) 0.139(5) -0.031(4)
F17 0.148(5) 0.169(6) 0.157(6) -0.004(5) 0.106(5) 0.043(4)
F18 0.192(6) 0.087(3) 0.254(7) 0.051(4) 0.173(6) 0.079(4)
F19 0.059(2) 0.061(2) 0.099(3) -0.0198(19) 0.0435(19) -0.0053(16)
F20 0.097(3) 0.070(2) 0.112(3) -0.012(2) 0.075(3) -0.004(2)
F21 0.058(2) 0.071(2) 0.126(3) -0.007(2) 0.033(2) 0.0228(18)
F22 0.101(3) 0.133(4) 0.086(3) -0.026(3) 0.052(3) -0.072(3)
F23 0.065(3) 0.123(4) 0.107(4) 0.004(3) -0.012(2) -0.022(2)
F24 0.067(2) 0.086(3) 0.188(5) -0.059(3) 0.065(3) -0.035(2)
O1 0.080(8) 0.048(3) 0.079(11) -0.011(5) 0.036(5) -0.006(4)
C12 0.064(6) 0.046(5) 0.070(7) -0.012(5) 0.026(5) -0.007(4)
C19 0.061(7) 0.058(8) 0.064(10) 0.000(7) 0.025(6) -0.001(6)
C18 0.064(7) 0.071(10) 0.079(10) -0.002(7) 0.021(7) -0.014(7)
C17 0.074(8) 0.094(12) 0.102(14) -0.001(9) 0.037(9) -0.026(8)
C16 0.068(10) 0.094(11) 0.117(15) 0.011(10) 0.052(9) -0.007(8)
C15 0.079(8) 0.082(9) 0.094(9) 0.005(7) 0.045(7) 0.016(7)
C14 0.073(7) 0.062(7) 0.088(9) -0.006(7) 0.037(6) 0.006(6)
C20 0.073(6) 0.051(5) 0.071(6) -0.005(4) 0.035(5) 0.002(4)
C21 0.080(7) 0.080(8) 0.062(7) 0.008(6) 0.035(6) 0.018(6)
C22 0.079(10) 0.081(9) 0.077(9) -0.005(7) 0.029(8) 0.025(7)
C23 0.104(10) 0.065(7) 0.072(9) -0.006(6) 0.034(8) 0.025(6)
C24 0.089(8) 0.049(5) 0.075(8) -0.013(5) 0.036(6) 0.001(5)
C25 0.128(14) 0.084(9) 0.087(12) -0.030(8) 0.014(10) -0.013(8)
C26 0.125(12) 0.147(11) 0.105(12) -0.029(9) 0.039(9) -0.048(9)
C27 0.083(8) 0.167(12) 0.096(10) -0.042(9) 0.003(6) 0.025(9)
C28 0.121(10) 0.104(9) 0.065(7) -0.008(7) 0.014(7) 0.003(8)
C29 0.102(12) 0.112(11) 0.066(10) -0.020(8) 0.022(9) 0.007(8)
O1A 0.080(8) 0.048(3) 0.079(11) -0.011(5) 0.036(5) -0.006(4)
C12A 0.061(6) 0.051(7) 0.065(8) -0.014(6) 0.023(5) 0.001(5)
C14A 0.060(8) 0.081(11) 0.073(9) -0.011(8) 0.025(7) 0.005(8)
C15A 0.058(9) 0.102(14) 0.089(11) -0.002(11) 0.024(8) -0.002(9)
C16A 0.063(10) 0.091(14) 0.100(12) -0.007(10) 0.020(7) -0.008(10)
C17A 0.067(9) 0.069(10) 0.081(11) -0.001(10) 0.003(8) -0.011(7)
C18A 0.065(8) 0.058(10) 0.060(9) -0.001(8) 0.009(7) -0.004(7)
C19A 0.058(9) 0.061(11) 0.062(10) -0.010(8) 0.014(6) -0.002(8)
C20A 0.073(7) 0.083(9) 0.089(11) -0.019(7) 0.009(7) -0.014(7)
C21A 0.067(9) 0.106(13) 0.104(12) -0.017(8) 0.004(8) -0.003(9)
C22A 0.070(9) 0.114(17) 0.070(10) -0.014(8) 0.009(7) 0.005(10)
C23A 0.069(8) 0.099(10) 0.046(7) -0.020(5) 0.011(6) -0.003(7)
C24A 0.064(6) 0.070(7) 0.064(7) -0.021(5) 0.018(5) -0.004(5)
C25A 0.104(9) 0.100(10) 0.094(11) 0.037(8) 0.056(9) 0.055(8)
C26A 0.081(9) 0.099(11) 0.076(10) 0.013(8) 0.036(7) 0.016(8)
C27A 0.082(10) 0.071(11) 0.060(8) 0.009(7) 0.034(7) 0.017(8)
C28A 0.089(9) 0.062(9) 0.079(9) -0.021(7) 0.042(8) -0.001(7)
C29A 0.123(10) 0.070(8) 0.092(11) 0.004(7) 0.072(9) 0.019(8)

loop_
_atom_type_symbol
_atom_type_description
_atom_type_scat_dispersion_real
_atom_type_scat_dispersion_imag
_atom_type_scat_source
C C -0.0001 0.0005 'International Tables Vol C Tables 4.2.6.8 and 6.1.1.4'
H H 0.0000 0.0000 'International Tables Vol C Tables 4.2.6.8 and 6.1.1.4'
B B -0.0001 0.0002 'International Tables Vol C Tables 4.2.6.8 and 6.1.1.4'
F F 0.0038 0.0031 'International Tables Vol C Tables 4.2.6.8 and 6.1.1.4'
Fe Fe 0.1986 0.3064 'International Tables Vol C Tables 4.2.6.8 and 6.1.1.4'
O O 0.0017 0.0018 'International Tables Vol C Tables 4.2.6.8 and 6.1.1.4'
S S 0.0444 0.0409 'International Tables Vol C Tables 4.2.6.8 and 6.1.1.4'
Sn Sn -2.6838 3.4101 'International Tables Vol C Tables 4.2.6.8 and 6.1.1.4'

loop_
_geom_angle_atom_site_label_1
_geom_angle_atom_site_label_2
_geom_angle_atom_site_label_3
_geom_angle
_geom_angle_site_symmetry_1
S1 Sn1 S2 86.27(6) .
C1 Sn1 S1 116.0(2) .
C1 Sn1 S2 98.6(2) .
C1 Sn1 O1 77.1(5) .
C1 Sn1 O1A 86.8(8) .
C5 Sn1 S1 109.2(2) .
C5 Sn1 S2 97.51(19) .
C5 Sn1 C1 132.7(3) .
C5 Sn1 O1 99.7(7) .
C5 Sn1 O1A 93.1(9) .
O1 Sn1 S1 78.3(8) .
O1 Sn1 S2 159.9(8) .
O1A Sn1 S1 73.6(11) .
O1A Sn1 S2 159.4(11) .
C20 Fe1 C21 41.9(6) .
C20 Fe1 C22 69.8(10) .
C20 Fe1 C23 70.2(9) .
C20 Fe1 C25 109.1(10) .
C20 Fe1 C26 129.2(13) .
C20 Fe1 C27 169.0(16) .
C20 Fe1 C28 145.0(13) .
C20 Fe1 C29 116.3(10) .
C21 Fe1 C22 41.1(6) .
C21 Fe1 C23 69.4(10) .
C21 Fe1 C25 110.6(13) .
C21 Fe1 C26 103.3(13) .
C21 Fe1 C27 129.4(14) .
C21 Fe1 C29 139.9(12) .
C22 Fe1 C25 140.1(15) .
C22 Fe1 C26 110.1(13) .
C22 Fe1 C27 107.6(11) .
C22 Fe1 C29 171.9(15) .
C23 Fe1 C22 40.5(6) .
C23 Fe1 C25 179.1(13) .
C23 Fe1 C26 143.0(12) .
C23 Fe1 C27 115.2(10) .
C23 Fe1 C29 145.0(16) .
C24 Fe1 C20 42.5(6) .
C24 Fe1 C21 70.9(10) .
C24 Fe1 C22 69.9(10) .
C24 Fe1 C23 41.7(6) .
C24 Fe1 C25 137.3(11) .
C24 Fe1 C26 171.6(13) .
C24 Fe1 C27 147.7(14) .
C24 Fe1 C28 119.0(14) .
C24 Fe1 C29 118.2(14) .
C26 Fe1 C25 38.0(9) .
C27 Fe1 C25 65.5(11) .
C27 Fe1 C26 40.7(9) .
C27 Fe1 C29 65.3(11) .
C28 Fe1 C21 170.1(15) .
C28 Fe1 C22 140.0(11) .
C28 Fe1 C23 117.9(13) .
C28 Fe1 C25 62.2(11) .
C28 Fe1 C26 66.8(11) .
C28 Fe1 C27 42.5(9) .
C28 Fe1 C29 36.9(8) .
C29 Fe1 C25 34.5(8) .
C29 Fe1 C26 62.0(11) .
C20A Fe1A C21A 42.9(8) .
C20A Fe1A C22A 72.0(14) .
C20A Fe1A C23A 71.8(11) .
C20A Fe1A C24A 42.9(6) .
C20A Fe1A C25A 151.9(17) .
C20A Fe1A C26A 119.8(18) .
C20A Fe1A C27A 110.4(17) .
C20A Fe1A C28A 133.2(16) .
C20A Fe1A C29A 169.8(17) .
C21A Fe1A C22A 42.6(9) .
C21A Fe1A C23A 71.5(13) .
C21A Fe1A C24A 71.7(11) .
C21A Fe1A C25A 117.9(15) .
C21A Fe1A C26A 111.9(17) .
C21A Fe1A C27A 132.9(19) .
C21A Fe1A C28A 175(2) .
C21A Fe1A C29A 145.8(17) .
C22A Fe1A C23A 41.7(8) .
C22A Fe1A C25A 107.9(16) .
C22A Fe1A C26A 132.3(16) .
C22A Fe1A C27A 170.2(16) .
C22A Fe1A C28A 142.6(19) .
C22A Fe1A C29A 111.9(17) .
C23A Fe1A C25A 127.6(17) .
C23A Fe1A C28A 111.9(15) .
C23A Fe1A C29A 104.6(16) .
C24A Fe1A C22A 70.6(12) .
C24A Fe1A C23A 41.6(6) .
C24A Fe1A C25A 164.9(19) .
C24A Fe1A C26A 151.4(18) .
C24A Fe1A C27A 118.0(16) .
C24A Fe1A C28A 107.8(14) .
C24A Fe1A C29A 128.4(16) .
C25A Fe1A C28A 63.8(12) .
C26A Fe1A C23A 166.7(17) .
C26A Fe1A C25A 39.2(8) .
C26A Fe1A C27A 38.0(9) .
C26A Fe1A C28A 65.8(12) .
C26A Fe1A C29A 65.1(11) .
C27A Fe1A C23A 148.0(16) .
C27A Fe1A C25A 65.3(11) .
C27A Fe1A C28A 42.3(10) .
C27A Fe1A C29A 67.4(12) .
C29A Fe1A C25A 37.3(9) .
C29A Fe1A C28A 38.5(10) .
C9 S1 Sn1 100.6(2) .
C10 S2 Sn1 98.8(2) .
C11 S3 C9 97.3(3) .
C11 S4 C10 97.4(3) .
Sn1 C1 H1A 108.6 .
Sn1 C1 H1B 108.6 .
H1A C1 H1B 107.6 .
C2 C1 Sn1 114.5(6) .
C2 C1 H1A 108.6 .
C2 C1 H1B 108.6 .
C1 C2 H2A 109.7 .
C1 C2 H2B 109.7 .
C1 C2 C3 109.9(9) .
H2A C2 H2B 108.2 .
C3 C2 H2A 109.7 .
C3 C2 H2B 109.7 .
C2 C3 H3A 110.4 .
C2 C3 H3B 110.4 .
H3A C3 H3B 108.6 .
C4 C3 C2 106.7(13) .
C4 C3 H3A 110.4 .
C4 C3 H3B 110.4 .
C3 C4 H4A 109.5 .
C3 C4 H4B 109.5 .
C3 C4 H4C 109.5 .
H4A C4 H4B 109.5 .
H4A C4 H4C 109.5 .
H4B C4 H4C 109.5 .
Sn1 C5 H5A 110.1 .
Sn1 C5 H5B 110.1 .
H5A C5 H5B 108.4 .
C6 C5 Sn1 108.1(5) .
C6 C5 H5A 110.1 .
C6 C5 H5B 110.1 .
C5 C6 H6A 108.8 .
C5 C6 H6B 108.8 .
H6A C6 H6B 107.6 .
C7 C6 C5 114.0(8) .
C7 C6 H6A 108.8 .
C7 C6 H6B 108.8 .
C6 C7 H7A 108.9 .
C6 C7 H7B 108.9 .
C6 C7 C8 113.5(8) .
H7A C7 H7B 107.7 .
C8 C7 H7A 108.9 .
C8 C7 H7B 108.9 .
C7 C8 H8A 109.5 .
C7 C8 H8B 109.5 .
C7 C8 H8C 109.5 .
H8A C8 H8B 109.5 .
H8A C8 H8C 109.5 .
H8B C8 H8C 109.5 .
S3 C9 S1 117.7(3) .
C10 C9 S1 126.7(4) .
C10 C9 S3 115.6(4) .
S4 C10 S2 117.7(4) .
C9 C10 S2 127.0(4) .
C9 C10 S4 115.2(4) .
S3 C11 S4 114.5(3) .
C11 C11 S3 123.3(6) 3_667
C11 C11 S4 122.2(5) 3_667
C31 C30 B1 121.8(5) .
C35 C30 C31 115.6(5) .
C35 C30 B1 122.5(4) .
C30 C31 H31 119.0 .
C32 C31 C30 122.0(5) .
C32 C31 H31 119.0 .
C31 C32 C37 120.7(6) .
C33 C32 C31 120.9(5) .
C33 C32 C37 118.4(6) .
C32 C33 H33 120.4 .
C32 C33 C34 119.2(6) .
C34 C33 H33 120.4 .
C33 C34 C35 120.2(6) .
C33 C34 C36 118.1(6) .
C35 C34 C36 121.7(5) .
C30 C35 C34 122.2(5) .
C30 C35 H35 118.9 .
C34 C35 H35 118.9 .
F10 C36 C34 111.3(6) .
F10 C36 F11 106.7(5) .
F10 C36 F12 106.6(6) .
F11 C36 C34 113.1(5) .
F12 C36 C34 112.1(5) .
F12 C36 F11 106.6(6) .
F7 C37 C32 114.3(6) .
F7 C37 F9 101.4(7) .
F8 C37 C32 114.3(6) .
F8 C37 F7 109.9(7) .
F8 C37 F9 104.0(6) .
F9 C37 C32 111.7(6) .
C39 C38 C43 115.3(5) .
C39 C38 B1 121.0(5) .
C43 C38 B1 123.2(4) .
C38 C39 H39 118.9 .
C40 C39 C38 122.3(6) .
C40 C39 H39 118.9 .
C39 C40 C45 119.7(6) .
C41 C40 C39 121.3(5) .
C41 C40 C45 119.0(6) .
C40 C41 H41 120.9 .
C40 C41 C42 118.2(6) .
C42 C41 H41 120.9 .
C41 C42 C43 120.4(6) .
C41 C42 C44 120.5(7) .
C43 C42 C44 119.1(6) .
C38 C43 H43 118.7 .
C42 C43 C38 122.6(5) .
C42 C43 H43 118.7 .
F4 C44 C42 113.9(8) .
F4 C44 F5 106.3(9) .
F5 C44 C42 112.1(10) .
F6 C44 C42 113.9(8) .
F6 C44 F4 106.0(10) .
F6 C44 F5 103.9(9) .
F1 C45 C40 114.9(8) .
F1 C45 F2 103.3(8) .
F1 C45 F3 108.1(8) .
F2 C45 C40 112.6(7) .
F3 C45 C40 115.5(7) .
F3 C45 F2 100.9(9) .
C47 C46 B1 123.3(4) .
C51 C46 C47 114.5(5) .
C51 C46 B1 121.8(4) .
C46 C47 H47 118.5 .
C48 C47 C46 123.0(5) .
C48 C47 H47 118.5 .
C47 C48 C49 120.8(5) .
C47 C48 C52 120.1(6) .
C49 C48 C52 119.1(5) .
C48 C49 H49 121.2 .
C50 C49 C48 117.6(5) .
C50 C49 H49 121.2 .
C49 C50 C51 121.2(5) .
C49 C50 C53 120.1(5) .
C51 C50 C53 118.7(5) .
C46 C51 H51 118.6 .
C50 C51 C46 122.8(5) .
C50 C51 H51 118.6 .
F16 C52 C48 114.8(8) .
F16 C52 F17 97.5(7) .
F16 C52 F18 113.8(7) .
F17 C52 C48 111.5(7) .
F18 C52 C48 115.8(6) .
F18 C52 F17 100.7(8) .
F13 C53 C50 112.6(5) .
F13 C53 F14 105.5(5) .
F14 C53 C50 112.2(5) .
F15 C53 C50 113.8(5) .
F15 C53 F13 104.9(5) .
F15 C53 F14 107.3(5) .
C55 C54 C59 115.8(4) .
C55 C54 B1 123.2(4) .
C59 C54 B1 121.0(4) .
C54 C55 H55 119.0 .
C56 C55 C54 122.1(5) .
C56 C55 H55 119.0 .
C55 C56 C61 120.5(5) .
C57 C56 C55 121.3(5) .
C57 C56 C61 118.0(5) .
C56 C57 H57 121.0 .
C56 C57 C58 118.1(5) .
C58 C57 H57 121.0 .
C57 C58 C59 121.3(5) .
C57 C58 C60 118.0(5) .
C59 C58 C60 120.7(5) .
C54 C59 H59 119.3 .
C58 C59 C54 121.3(5) .
C58 C59 H59 119.3 .
F22 C60 C58 112.8(5) .
F22 C60 F23 104.4(5) .
F23 C60 C58 112.5(5) .
F24 C60 C58 114.0(4) .
F24 C60 F22 107.5(6) .
F24 C60 F23 104.9(6) .
F19 C61 C56 113.5(4) .
F19 C61 F20 107.2(6) .
F19 C61 F21 106.7(5) .
F20 C61 C56 111.8(5) .
F21 C61 C56 112.0(6) .
F21 C61 F20 105.0(5) .
C30 B1 C38 111.0(4) .
C30 B1 C54 105.2(4) .
C38 B1 C54 111.9(4) .
C46 B1 C30 114.9(4) .
C46 B1 C38 102.3(4) .
C46 B1 C54 111.9(4) .
C12 O1 Sn1 147(2) .
O1 C12 C19 119.0(19) .
O1 C12 C20 120.1(15) .
C20 C12 C19 120.3(15) .
C18 C19 C12 122.5(18) .
C18 C19 C14 117.8(17) .
C14 C19 C12 120(2) .
C19 C18 H18 118.3 .
C17 C18 C19 123.4(19) .
C17 C18 H18 118.3 .
C18 C17 H17 122.4 .
C16 C17 C18 115.1(19) .
C16 C17 H17 122.4 .
C17 C16 H16 117.9 .
C17 C16 C15 124.2(17) .
C15 C16 H16 117.9 .
C16 C15 H15 120.8 .
C14 C15 C16 118.4(15) .
C14 C15 H15 120.8 .
C19 C14 H14 119.6 .
C15 C14 C19 120.8(17) .
C15 C14 H14 119.6 .
C12 C20 Fe1 116.9(10) .
C21 C20 Fe1 70.2(10) .
C21 C20 C12 123.0(10) .
C24 C20 Fe1 67.3(10) .
C24 C20 C12 128.3(10) .
C24 C20 C21 107.2(11) .
Fe1 C21 H21 127.1 .
C20 C21 Fe1 67.9(9) .
C20 C21 H21 126.2 .
C22 C21 Fe1 70.3(9) .
C22 C21 C20 107.6(13) .
C22 C21 H21 126.2 .
Fe1 C22 H22 128.0 .
C21 C22 Fe1 68.6(9) .
C21 C22 H22 125.6 .
C23 C22 Fe1 69.4(10) .
C23 C22 C21 108.7(14) .
C23 C22 H22 125.6 .
Fe1 C23 H23 129.3 .
C22 C23 Fe1 70.1(11) .
C22 C23 H23 126.1 .
C22 C23 C24 107.7(13) .
C24 C23 Fe1 66.0(9) .
C24 C23 H23 126.1 .
Fe1 C24 H24 125.6 .
C20 C24 Fe1 70.2(9) .
C20 C24 H24 125.6 .
C23 C24 Fe1 72.3(9) .
C23 C24 C20 108.6(12) .
C23 C24 H24 125.6 .
Fe1 C25 H25 126.1 .
C26 C25 Fe1 70.0(14) .
C26 C25 H25 124.9 .
C29 C25 Fe1 70.6(16) .
C29 C25 H25 124.9 .
C29 C25 C26 110(3) .
Fe1 C26 H26 124.6 .
C25 C26 Fe1 72.0(13) .
C25 C26 H26 126.6 .
C25 C26 C27 107(2) .
C27 C26 Fe1 68.3(12) .
C27 C26 H26 126.6 .
Fe1 C27 H27 125.1 .
C26 C27 Fe1 70.9(12) .
C26 C27 H27 129.6 .
C26 C27 C28 100.9(16) .
C28 C27 Fe1 66.1(11) .
C28 C27 H27 129.6 .
Fe1 C28 H28 119.2 .
C27 C28 Fe1 71.4(11) .
C27 C28 H28 126.1 .
C29 C28 Fe1 75.1(14) .
C29 C28 C27 108(2) .
C29 C28 H28 126.1 .
Fe1 C29 H29 125.8 .
C25 C29 Fe1 74.9(16) .
C25 C29 C28 114(3) .
C25 C29 H29 122.9 .
C28 C29 Fe1 68.0(15) .
C28 C29 H29 122.9 .
C12A O1A Sn1 141(3) .
O1A C12A C19A 127(3) .
O1A C12A C24A 112(3) .
C24A C12A C19A 121(2) .
C15A C14A H14A 119.2 .
C19A C14A H14A 119.2 .
C19A C14A C15A 122(2) .
C14A C15A H15A 122.0 .
C16A C15A C14A 116(2) .
C16A C15A H15A 122.0 .
C15A C16A H16A 119.7 .
C15A C16A C17A 121(2) .
C17A C16A H16A 119.7 .
C16A C17A H17A 117.9 .
C18A C17A C16A 124(2) .
C18A C17A H17A 117.9 .
C17A C18A H18A 122.1 .
C17A C18A C19A 116(2) .
C19A C18A H18A 122.1 .
C14A C19A C12A 120(3) .
C14A C19A C18A 122(3) .
C18A C19A C12A 117(2) .
Fe1A C20A H20A 126.3 .
C21A C20A Fe1A 68.9(15) .
C21A C20A H20A 126.3 .
C21A C20A C24A 107.3(18) .
C24A C20A Fe1A 70.1(11) .
C24A C20A H20A 126.3 .
Fe1A C21A H21A 125.8 .
C20A C21A Fe1A 68.2(13) .
C20A C21A H21A 125.8 .
C20A C21A C22A 108(2) .
C22A C21A Fe1A 70.7(17) .
C22A C21A H21A 125.8 .
Fe1A C22A H22A 128.7 .
C21A C22A Fe1A 66.7(16) .
C21A C22A H22A 126.0 .
C23A C22A Fe1A 70.2(14) .
C23A C22A C21A 108(2) .
C23A C22A H22A 126.0 .
Fe1A C23A H23A 129.6 .
C22A C23A Fe1A 68.2(16) .
C22A C23A H23A 126.4 .
C24A C23A Fe1A 67.4(11) .
C24A C23A C22A 107.2(16) .
C24A C23A H23A 126.4 .
C12A C24A Fe1A 118.0(13) .
C12A C24A C20A 122.5(14) .
C12A C24A C23A 127.2(12) .
C20A C24A Fe1A 67.0(12) .
C23A C24A Fe1A 71.0(12) .
C23A C24A C20A 109.1(14) .
Fe1A C25A H25A 126.5 .
C26A C25A Fe1A 68.5(14) .
C26A C25A H25A 125.3 .
C29A C25A Fe1A 71.3(13) .
C29A C25A H25A 125.3 .
C29A C25A C26A 109.4(19) .
Fe1A C26A H26A 123.4 .
C25A C26A Fe1A 72.3(13) .
C25A C26A H26A 124.9 .
C27A C26A Fe1A 71.0(14) .
C27A C26A C25A 110(2) .
C27A C26A H26A 124.9 .
Fe1A C27A H27A 122.2 .
C26A C27A Fe1A 71.0(13) .
C26A C27A H27A 127.1 .
C26A C27A C28A 105.7(19) .
C28A C27A Fe1A 71.5(13) .
C28A C27A H27A 127.1 .
Fe1A C28A H28A 128.1 .
C27A C28A Fe1A 66.2(13) .
C27A C28A H28A 127.5 .
C29A C28A Fe1A 69.6(14) .
C29A C28A C27A 105(2) .
C29A C28A H28A 127.5 .
Fe1A C29A H29A 123.0 .
C25A C29A Fe1A 71.4(14) .
C25A C29A C28A 109.4(19) .
C25A C29A H29A 125.3 .
C28A C29A Fe1A 71.8(13) .
C28A C29A H29A 125.3 .

loop_
_geom_bond_atom_site_label_1
_geom_bond_atom_site_label_2
_geom_bond_distance
_geom_bond_site_symmetry_2
Sn1 S1 2.4800(18) .
Sn1 S2 2.5632(18) .
Sn1 C1 2.144(8) .
Sn1 C5 2.133(7) .
Sn1 O1 2.32(3) .
Sn1 O1A 2.33(4) .
Fe1 C20 1.98(2) .
Fe1 C21 2.01(3) .
Fe1 C22 2.03(3) .
Fe1 C23 2.02(2) .
Fe1 C24 1.94(3) .
Fe1 C25 2.13(3) .
Fe1 C26 2.10(3) .
Fe1 C27 2.07(3) .
Fe1 C28 1.99(3) .
Fe1 C29 2.08(4) .
Fe1A C20A 1.96(3) .
Fe1A C21A 1.97(4) .
Fe1A C22A 2.02(4) .
Fe1A C23A 2.05(3) .
Fe1A C24A 2.00(2) .
Fe1A C25A 2.09(3) .
Fe1A C26A 2.04(3) .
Fe1A C27A 2.04(4) .
Fe1A C28A 2.12(3) .
Fe1A C29A 2.09(3) .
S1 C9 1.727(5) .
S2 C10 1.715(6) .
S3 C9 1.709(6) .
S3 C11 1.692(5) .
S4 C10 1.709(6) .
S4 C11 1.697(6) .
C1 H1A 0.9900 .
C1 H1B 0.9900 .
C1 C2 1.499(12) .
C2 H2A 0.9900 .
C2 H2B 0.9900 .
C2 C3 1.576(14) .
C3 H3A 0.9900 .
C3 H3B 0.9900 .
C3 C4 1.510(19) .
C4 H4A 0.9800 .
C4 H4B 0.9800 .
C4 H4C 0.9800 .
C5 H5A 0.9900 .
C5 H5B 0.9900 .
C5 C6 1.566(11) .
C6 H6A 0.9900 .
C6 H6B 0.9900 .
C6 C7 1.460(11) .
C7 H7A 0.9900 .
C7 H7B 0.9900 .
C7 C8 1.530(13) .
C8 H8A 0.9800 .
C8 H8B 0.9800 .
C8 H8C 0.9800 .
C9 C10 1.383(8) .
C11 C11 1.410(10) 3_667
C30 C31 1.405(7) .
C30 C35 1.395(8) .
C30 B1 1.631(8) .
C31 H31 0.9500 .
C31 C32 1.386(8) .
C32 C33 1.366(9) .
C32 C37 1.498(8) .
C33 H33 0.9500 .
C33 C34 1.375(8) .
C34 C35 1.396(8) .
C34 C36 1.505(9) .
C35 H35 0.9500 .
C36 F10 1.333(7) .
C36 F11 1.340(7) .
C36 F12 1.333(8) .
C37 F7 1.290(9) .
C37 F8 1.290(8) .
C37 F9 1.330(9) .
C38 C39 1.397(7) .
C38 C43 1.401(8) .
C38 B1 1.642(8) .
C39 H39 0.9500 .
C39 C40 1.389(8) .
C40 C41 1.373(10) .
C40 C45 1.484(9) .
C41 H41 0.9500 .
C41 C42 1.387(9) .
C42 C43 1.391(9) .
C42 C44 1.485(11) .
C43 H43 0.9500 .
C44 F4 1.310(11) .
C44 F5 1.329(14) .
C44 F6 1.295(10) .
C45 F1 1.235(10) .
C45 F2 1.311(11) .
C45 F3 1.265(10) .
C46 C47 1.401(7) .
C46 C51 1.401(7) .
C46 B1 1.629(7) .
C47 H47 0.9500 .
C47 C48 1.381(7) .
C48 C49 1.387(8) .
C48 C52 1.492(9) .
C49 H49 0.9500 .
C49 C50 1.376(8) .
C50 C51 1.382(7) .
C50 C53 1.493(8) .
C51 H51 0.9500 .
C52 F16 1.258(10) .
C52 F17 1.358(11) .
C52 F18 1.281(8) .
C53 F13 1.337(7) .
C53 F14 1.337(8) .
C53 F15 1.324(7) .
C54 C55 1.396(7) .
C54 C59 1.414(7) .
C54 B1 1.649(7) .
C55 H55 0.9500 .
C55 C56 1.387(7) .
C56 C57 1.372(8) .
C56 C61 1.509(8) .
C57 H57 0.9500 .
C57 C58 1.381(8) .
C58 C59 1.388(7) .
C58 C60 1.494(8) .
C59 H59 0.9500 .
C60 F22 1.315(7) .
C60 F23 1.321(7) .
C60 F24 1.309(7) .
C61 F19 1.326(7) .
C61 F20 1.343(7) .
C61 F21 1.341(8) .
O1 C12 1.28(3) .
C12 C19 1.47(2) .
C12 C20 1.432(15) .
C19 C18 1.40(3) .
C19 C14 1.40(3) .
C18 H18 0.9500 .
C18 C17 1.39(2) .
C17 H17 0.9500 .
C17 C16 1.36(3) .
C16 H16 0.9500 .
C16 C15 1.41(3) .
C15 H15 0.9500 .
C15 C14 1.35(2) .
C14 H14 0.9500 .
C20 C21 1.424(12) .
C20 C24 1.419(12) .
C21 H21 0.9500 .
C21 C22 1.419(13) .
C22 H22 0.9500 .
C22 C23 1.403(14) .
C23 H23 0.9500 .
C23 C24 1.412(14) .
C24 H24 1.0000 .
C25 H25 0.9500 .
C25 C26 1.38(3) .
C25 C29 1.25(3) .
C26 H26 0.9500 .
C26 C27 1.45(3) .
C27 H27 0.9500 .
C27 C28 1.47(3) .
C28 H28 0.9500 .
C28 C29 1.29(3) .
C29 H29 0.9500 .
O1A C12A 1.12(3) .
C12A C19A 1.49(3) .
C12A C24A 1.41(2) .
C14A H14A 0.9500 .
C14A C15A 1.44(3) .
C14A C19A 1.34(3) .
C15A H15A 0.9500 .
C15A C16A 1.37(3) .
C16A H16A 0.9500 .
C16A C17A 1.37(3) .
C17A H17A 0.9500 .
C17A C18A 1.35(3) .
C18A H18A 0.9500 .
C18A C19A 1.41(4) .
C20A H20A 1.0000 .
C20A C21A 1.436(17) .
C20A C24A 1.448(15) .
C21A H21A 1.0000 .
C21A C22A 1.451(18) .
C22A H22A 0.9500 .
C22A C23A 1.448(17) .
C23A H23A 0.9500 .
C23A C24A 1.438(15) .
C25A H25A 0.9500 .
C25A C26A 1.39(3) .
C25A C29A 1.33(3) .
C26A H26A 0.9500 .
C26A C27A 1.33(3) .
C27A H27A 0.9500 .
C27A C28A 1.50(3) .
C28A H28A 0.9500 .
C28A C29A 1.39(3) .
C29A H29A 0.9500 .

loop_
_smtbx_masks_void_nr
_smtbx_masks_void_average_x
_smtbx_masks_void_average_y
_smtbx_masks_void_average_z
_smtbx_masks_void_volume
_smtbx_masks_void_count_electrons
1 -0.574 0.000 0.000 606.9 114.4
2 -0.875 0.500 0.500 606.9 114.4
3 0.156 0.102 0.595 11.7 0.0
4 0.156 0.398 0.095 11.7 0.0
5 0.844 0.602 0.905 11.7 0.0
6 0.844 0.898 0.405 11.7 0.0
